data_7129016
loop_
_publ_author_name
'Shylin, Sergii I.'
'Pogrebetsky, James L.'
'Husak, Alina O.'
'Bykov, Dmytro'
'Mokhir, Andriy'
'Hampel, Frank'
'Shova, Sergiu'
'Ozarowski, Andrew'
'Gumienna-Kontecka, Elzbieta'
'Fritsky, Igor O.'

_publ_section_title
;
 Expanding manganese(IV) aqueous chemistry: unusually stable water-soluble
 hexahydrazide clathrochelate complexes.
;
_journal_issue 84
_journal_name_full 'Chemical communications (Cambridge, England)'
_journal_page_first 11060
_journal_page_last 11063
_journal_paper_doi 10.1039/d1cc04870h
_journal_volume 57
_journal_year 2021
_chemical_formula_moiety 'C12 H20 Mn N12 Na2 O10, 3(H2 O)'
_chemical_formula_sum 'C12 H26 Mn N12 Na2 O13'
_chemical_formula_weight 647.37
_space_group_crystal_system triclinic
_space_group_IT_number 2
_space_group_name_Hall '-P 1'
_space_group_name_H-M_alt 'P -1'
_atom_sites_solution_hydrogens mixed
_audit_creation_method SHELXL-2018/1
_audit_update_record
;
2020-06-12 deposited with the CCDC.	2021-09-28 downloaded from the CCDC.
;
_cell_angle_alpha 106.127(7)
_cell_angle_beta 93.290(6)
_cell_angle_gamma 106.007(6)
_cell_formula_units_Z 2
_cell_length_a 9.9513(7)
_cell_length_b 11.2457(8)
_cell_length_c 11.7458(9)
_cell_measurement_reflns_used 2258
_cell_measurement_temperature 160(1)
_cell_measurement_theta_max 28.3530
_cell_measurement_theta_min 2.4340
_cell_volume 1200.93(17)
_computing_cell_refinement 'CrysAlisPro 1.171.38.41 (Rigaku OD, 2015)'
_computing_data_collection 'CrysAlisPro 1.171.38.41 (Rigaku OD, 2015)'
_computing_data_reduction 'CrysAlisPro 1.171.38.41 (Rigaku OD, 2015)'
_computing_molecular_graphics 'Olex2 (Dolomanov et al., 2009)'
_computing_publication_material 'Olex2 (Dolomanov et al., 2009)'
_computing_structure_refinement 'SHELXL-2018/1 (Sheldrick, 2018)'
_computing_structure_solution 'ShelXT (Sheldrick, 2015)'
_diffrn_ambient_temperature 160(1)
_diffrn_measured_fraction_theta_full 1.000
_diffrn_measured_fraction_theta_max 1.000
_diffrn_measurement_device 'four-circle diffractometer'
_diffrn_measurement_device_type 'Xcalibur, Eos'
_diffrn_measurement_method '\w scans'
_diffrn_radiation_type MoK\a
_diffrn_radiation_wavelength 0.71073
_diffrn_reflns_av_R_equivalents 0.0294
_diffrn_reflns_av_unetI/netI 0.0493
_diffrn_reflns_Laue_measured_fraction_full 1.000
_diffrn_reflns_Laue_measured_fraction_max 1.000
_diffrn_reflns_limit_h_max 11
_diffrn_reflns_limit_h_min -11
_diffrn_reflns_limit_k_max 13
_diffrn_reflns_limit_k_min -13
_diffrn_reflns_limit_l_max 13
_diffrn_reflns_limit_l_min -13
_diffrn_reflns_number 8613
_diffrn_reflns_point_group_measured_fraction_full 1.000
_diffrn_reflns_point_group_measured_fraction_max 1.000
_diffrn_reflns_theta_full 25.000
_diffrn_reflns_theta_max 25.027
_diffrn_reflns_theta_min 1.824
_diffrn_source 'fine-focus sealed X-ray tube'
_diffrn_source_type 'Enhance (Mo) X-ray Source'
_diffrn_standards_decay_% 1.1
_diffrn_standards_interval_count 100
_diffrn_standards_number 204
_exptl_absorpt_coefficient_mu 0.677
_exptl_absorpt_correction_T_max 1.00000
_exptl_absorpt_correction_T_min 0.76942
_exptl_absorpt_correction_type multi-scan
_exptl_absorpt_process_details
;
CrysAlisPro 1.171.38.41 (Rigaku Oxford Diffraction, 2015)
Empirical absorption correction using spherical harmonics,
 implemented in SCALE3 ABSPACK scaling algorithm.
;
_exptl_crystal_colour 'clear dark brown'
_exptl_crystal_density_diffrn 1.790
_exptl_crystal_description prism
_exptl_crystal_F_000 666
_exptl_crystal_size_max 0.4
_exptl_crystal_size_mid 0.15
_exptl_crystal_size_min 0.1
_refine_diff_density_max 0.494
_refine_diff_density_min -0.388
_refine_diff_density_rms 0.081
_refine_ls_extinction_method none
_refine_ls_goodness_of_fit_ref 1.041
_refine_ls_hydrogen_treatment constr
_refine_ls_matrix_type full
_refine_ls_number_parameters 361
_refine_ls_number_reflns 4238
_refine_ls_number_restraints 0
_refine_ls_restrained_S_all 1.041
_refine_ls_R_factor_all 0.0449
_refine_ls_R_factor_gt 0.0360
_refine_ls_shift/su_max 0.001
_refine_ls_shift/su_mean 0.000
_refine_ls_structure_factor_coef Fsqd
_refine_ls_weighting_details 'w=1/[\s^2^(Fo^2^)+(0.0379P)^2^+0.5447P] where P=(Fo^2^+2Fc^2^)/3'
_refine_ls_weighting_scheme calc
_refine_ls_wR_factor_gt 0.0824
_refine_ls_wR_factor_ref 0.0868
_reflns_Friedel_coverage 0.000
_reflns_number_gt 3607
_reflns_number_total 4238
_reflns_threshold_expression 'I > 2\s(I)'
_cod_data_source_file d1cc04870h2.cif
_cod_data_source_block shelx
_cod_depositor_comments 'Adding full bibliography for 7129015--7129016.cif.'
_cod_original_cell_volume 1200.93(16)
_cod_database_code 7129016
_shelx_shelxl_version_number 2018/1
_shelx_space_group_comment
;
The symmetry employed for this shelxl refinement is uniquely defined
by the following loop, which should always be used as a source of
symmetry information in preference to the above space-group names.
They are only intended as comments.
;

loop_
_space_group_symop_operation_xyz
'x, y, z'
'-x, -y, -z'

loop_
_atom_site_label
_atom_site_type_symbol
_atom_site_fract_x
_atom_site_fract_y
_atom_site_fract_z
_atom_site_U_iso_or_equiv
_atom_site_adp_type
_atom_site_occupancy
_atom_site_site_symmetry_order
_atom_site_calc_flag
_atom_site_refinement_flags_posn
_atom_site_refinement_flags_adp
_atom_site_refinement_flags_occupancy
_atom_site_disorder_assembly
_atom_site_disorder_group
Mn1 Mn 0.67899(4) 0.31945(3) 0.55543(3) 0.00985(11) Uani 1 1 d . . . . .
Na1 Na 1.18981(10) 0.29733(10) 0.74729(9) 0.0186(2) Uani 1 1 d . . . . .
Na2 Na 1.10574(10) 0.10000(10) 0.41283(8) 0.0179(2) Uani 1 1 d . . . . .
O1 O 0.96545(17) 0.12977(17) 0.55788(15) 0.0168(4) Uani 1 1 d . . . . .
O2 O 0.93929(18) 0.25957(18) 0.79311(15) 0.0212(4) Uani 1 1 d . . . . .
O3 O 0.81201(19) 0.59907(17) 0.39924(15) 0.0200(4) Uani 1 1 d . . . . .
O4 O 0.7638(2) 0.70957(17) 0.63686(15) 0.0208(4) Uani 1 1 d . . . . .
O5 O 0.32456(17) 0.04713(17) 0.35841(15) 0.0167(4) Uani 1 1 d . . . . .
O6 O 0.27542(17) 0.15883(16) 0.59219(15) 0.0154(4) Uani 1 1 d . . . . .
O1W O 1.1259(2) 0.7195(2) 0.98337(16) 0.0296(5) Uani 1 1 d . . . . .
H1O H 1.059207 0.735827 0.947967 0.044 Uiso 1 1 d R U . . .
H1P H 1.102728 0.706122 1.048358 0.044 Uiso 1 1 d R U . . .
O2W O 0.6514(2) 0.05405(19) 0.88688(17) 0.0297(5) Uani 1 1 d . . . . .
H2O H 0.648375 0.031316 0.813664 0.045 Uiso 1 1 d R U . . .
H2P H 0.719409 0.124179 0.915828 0.045 Uiso 1 1 d R U . . .
O3W O 0.90887(19) 0.79473(18) 0.89179(16) 0.0243(4) Uani 1 1 d . . . . .
H3O H 0.848509 0.733508 0.837625 0.036 Uiso 1 1 d R U . . .
H3P H 0.926213 0.864343 0.872302 0.036 Uiso 1 1 d R U . . .
O4W O 1.2152(2) 0.20407(19) 0.90047(16) 0.0263(5) Uani 1 1 d . . . . .
H4O H 1.281009 0.172231 0.912593 0.039 Uiso 1 1 d R U . . .
H4P H 1.174536 0.217730 0.962471 0.039 Uiso 1 1 d R U . . .
O5W O 1.2514(2) 0.52383(19) 0.86962(16) 0.0287(5) Uani 1 1 d . . . . .
H5O H 1.182154 0.551778 0.888739 0.043 Uiso 1 1 d R U . . .
H5P H 1.304214 0.561619 0.827659 0.043 Uiso 1 1 d R U . . .
O6W O 1.0319(2) -0.00018(19) 0.20310(16) 0.0272(5) Uani 1 1 d . . . . .
H6O H 1.076910 -0.055603 0.193427 0.033 Uiso 1 1 d R U . . .
H6P H 0.946441 -0.054410 0.189109 0.041 Uiso 1 1 d R U . . .
O7W O 0.4087(2) 0.1037(2) 0.96550(19) 0.0422(6) Uani 1 1 d . . . . .
H7O H 0.485895 0.095965 0.941561 0.063 Uiso 1 1 d R U . . .
H7P H 0.389797 0.064734 1.017871 0.063 Uiso 1 1 d R U . . .
N1 N 0.8445(2) 0.2624(2) 0.50743(17) 0.0128(4) Uani 1 1 d . . . . .
N2 N 0.7376(2) 0.2812(2) 0.70220(17) 0.0121(4) Uani 1 1 d . . . . .
N3 N 0.6956(2) 0.40322(19) 0.42733(17) 0.0125(4) Uani 1 1 d . . . . .
N4 N 0.7426(2) 0.50467(19) 0.65273(17) 0.0121(4) Uani 1 1 d . . . . .
N5 N 0.5612(2) 0.15827(19) 0.43441(17) 0.0125(4) Uani 1 1 d . . . . .
N6 N 0.4945(2) 0.30902(19) 0.61175(17) 0.0122(4) Uani 1 1 d . . . . .
N7 N 0.8579(2) 0.2129(2) 0.38479(18) 0.0138(5) Uani 1 1 d . . . . .
N8 N 0.7040(2) 0.3418(2) 0.81597(17) 0.0137(5) Uani 1 1 d . . . . .
N9 N 0.7197(2) 0.3364(2) 0.31223(17) 0.0144(5) Uani 1 1 d . . . . .
N10 N 0.7101(2) 0.5450(2) 0.77115(17) 0.0135(5) Uani 1 1 d . . . . .
N11 N 0.6004(2) 0.1150(2) 0.31884(18) 0.0140(5) Uani 1 1 d . . . . .
N12 N 0.4837(2) 0.3695(2) 0.73414(17) 0.0137(5) Uani 1 1 d . . . . .
C1 C 0.8956(2) 0.2072(2) 0.5807(2) 0.0125(5) Uani 1 1 d . . . . .
C2 C 0.8588(3) 0.2525(2) 0.7049(2) 0.0144(5) Uani 1 1 d . . . . .
C3 C 0.7577(2) 0.5330(2) 0.4619(2) 0.0140(5) Uani 1 1 d . . . . .
C4 C 0.7548(3) 0.5936(2) 0.5944(2) 0.0143(5) Uani 1 1 d . . . . .
C5 C 0.4208(3) 0.1253(2) 0.4372(2) 0.0132(5) Uani 1 1 d . . . . .
C6 C 0.3887(2) 0.2004(2) 0.5571(2) 0.0123(5) Uani 1 1 d . . . . .
C7 C 0.8577(3) 0.3093(2) 0.3234(2) 0.0154(5) Uani 1 1 d . . . . .
H7A H 0.881868 0.279032 0.243828 0.019 Uiso 1 1 calc R U . . .
H7B H 0.930336 0.389718 0.366570 0.019 Uiso 1 1 calc R U . . .
C8 C 0.7693(3) 0.4837(2) 0.8485(2) 0.0156(5) Uani 1 1 d . . . . .
H8A H 0.757784 0.522784 0.930528 0.019 Uiso 1 1 calc R U . . .
H8B H 0.869854 0.501813 0.844936 0.019 Uiso 1 1 calc R U . . .
C9 C 0.6060(3) 0.2144(2) 0.2580(2) 0.0159(6) Uani 1 1 d . . . . .
H9A H 0.617540 0.179048 0.175209 0.019 Uiso 1 1 calc R U . . .
H9B H 0.516414 0.232970 0.258175 0.019 Uiso 1 1 calc R U . . .
C10 C 0.5552(3) 0.5098(2) 0.7678(2) 0.0156(5) Uani 1 1 d . . . . .
H10A H 0.534549 0.550701 0.846263 0.019 Uiso 1 1 calc R U . . .
H10B H 0.516581 0.544636 0.711275 0.019 Uiso 1 1 calc R U . . .
C11 C 0.7386(3) 0.0931(2) 0.3272(2) 0.0148(5) Uani 1 1 d . . . . .
H11A H 0.755730 0.053036 0.247182 0.018 Uiso 1 1 calc R U . . .
H11B H 0.736124 0.032449 0.372401 0.018 Uiso 1 1 calc R U . . .
C12 C 0.5505(3) 0.3115(3) 0.8115(2) 0.0150(5) Uani 1 1 d . . . . .
H12A H 0.529460 0.341766 0.892182 0.018 Uiso 1 1 calc R U . . .
H12B H 0.508498 0.217833 0.782791 0.018 Uiso 1 1 calc R U . . .

loop_
_atom_site_aniso_label
_atom_site_aniso_U_11
_atom_site_aniso_U_22
_atom_site_aniso_U_33
_atom_site_aniso_U_23
_atom_site_aniso_U_13
_atom_site_aniso_U_12
Mn1 0.00970(19) 0.0101(2) 0.0109(2) 0.00394(16) 0.00234(15) 0.00393(16)
Na1 0.0202(5) 0.0236(6) 0.0186(5) 0.0111(5) 0.0073(4) 0.0114(5)
Na2 0.0155(5) 0.0223(6) 0.0170(5) 0.0076(5) 0.0051(4) 0.0053(5)
O1 0.0150(9) 0.0178(10) 0.0233(10) 0.0092(8) 0.0069(8) 0.0104(8)
O2 0.0207(10) 0.0327(12) 0.0170(10) 0.0104(9) 0.0018(8) 0.0160(9)
O3 0.0247(10) 0.0177(10) 0.0197(10) 0.0119(9) 0.0052(8) 0.0033(8)
O4 0.0321(11) 0.0101(10) 0.0192(10) 0.0041(8) 0.0031(8) 0.0056(8)
O5 0.0106(9) 0.0155(10) 0.0197(10) 0.0010(8) 0.0007(8) 0.0016(8)
O6 0.0117(9) 0.0155(10) 0.0201(9) 0.0061(8) 0.0052(7) 0.0048(8)
O1W 0.0307(11) 0.0465(14) 0.0180(10) 0.0121(10) 0.0065(9) 0.0190(11)
O2W 0.0317(11) 0.0290(12) 0.0218(11) 0.0052(9) -0.0014(9) 0.0023(10)
O3W 0.0258(11) 0.0207(11) 0.0192(10) 0.0027(9) -0.0035(8) 0.0008(9)
O4W 0.0295(11) 0.0355(12) 0.0248(11) 0.0163(10) 0.0094(9) 0.0189(10)
O5W 0.0427(13) 0.0295(12) 0.0242(11) 0.0147(10) 0.0158(9) 0.0186(10)
O6W 0.0302(11) 0.0262(11) 0.0267(11) 0.0051(9) -0.0002(9) 0.0148(10)
O7W 0.0402(13) 0.0685(17) 0.0450(14) 0.0387(13) 0.0182(11) 0.0354(13)
N1 0.0114(10) 0.0149(11) 0.0129(11) 0.0045(9) 0.0032(9) 0.0046(9)
N2 0.0140(11) 0.0129(11) 0.0118(10) 0.0058(9) 0.0046(8) 0.0052(9)
N3 0.0145(11) 0.0116(11) 0.0118(10) 0.0045(9) 0.0018(9) 0.0034(9)
N4 0.0153(11) 0.0109(11) 0.0099(10) 0.0034(9) 0.0011(8) 0.0037(9)
N5 0.0136(10) 0.0120(11) 0.0130(11) 0.0030(9) 0.0040(9) 0.0058(9)
N6 0.0119(10) 0.0126(11) 0.0126(11) 0.0028(9) 0.0031(9) 0.0054(9)
N7 0.0149(11) 0.0162(12) 0.0120(11) 0.0044(9) 0.0052(9) 0.0066(9)
N8 0.0153(11) 0.0166(12) 0.0118(11) 0.0056(9) 0.0044(9) 0.0070(9)
N9 0.0187(11) 0.0145(11) 0.0103(10) 0.0040(9) 0.0044(9) 0.0049(10)
N10 0.0162(11) 0.0132(11) 0.0114(11) 0.0030(9) 0.0035(9) 0.0056(9)
N11 0.0154(11) 0.0139(11) 0.0146(11) 0.0053(9) 0.0050(9) 0.0060(9)
N12 0.0151(11) 0.0166(12) 0.0109(11) 0.0037(9) 0.0039(9) 0.0071(10)
C1 0.0080(12) 0.0116(13) 0.0170(13) 0.0051(11) 0.0018(10) 0.0009(11)
C2 0.0139(13) 0.0126(13) 0.0209(14) 0.0097(11) 0.0048(11) 0.0056(11)
C3 0.0100(12) 0.0172(14) 0.0170(13) 0.0081(12) -0.0001(10) 0.0049(11)
C4 0.0115(12) 0.0140(14) 0.0183(13) 0.0068(11) -0.0004(10) 0.0041(11)
C5 0.0139(13) 0.0099(13) 0.0186(13) 0.0078(11) 0.0028(11) 0.0047(11)
C6 0.0119(13) 0.0130(13) 0.0161(13) 0.0082(11) 0.0014(10) 0.0064(11)
C7 0.0161(13) 0.0167(14) 0.0148(13) 0.0065(11) 0.0055(11) 0.0046(11)
C8 0.0142(13) 0.0194(14) 0.0132(13) 0.0058(11) 0.0009(10) 0.0045(11)
C9 0.0178(13) 0.0179(14) 0.0114(13) 0.0031(11) 0.0016(11) 0.0061(12)
C10 0.0183(13) 0.0154(14) 0.0134(13) 0.0023(11) 0.0033(11) 0.0078(12)
C11 0.0161(13) 0.0153(14) 0.0150(13) 0.0041(11) 0.0051(11) 0.0079(11)
C12 0.0155(13) 0.0189(14) 0.0164(13) 0.0100(11) 0.0077(11) 0.0083(11)

loop_
_atom_type_symbol
_atom_type_description
_atom_type_scat_dispersion_real
_atom_type_scat_dispersion_imag
_atom_type_scat_source
C C 0.0033 0.0016 'International Tables Vol C Tables 4.2.6.8 and 6.1.1.4'
H H 0.0000 0.0000 'International Tables Vol C Tables 4.2.6.8 and 6.1.1.4'
Mn Mn 0.3368 0.7283 'International Tables Vol C Tables 4.2.6.8 and 6.1.1.4'
N N 0.0061 0.0033 'International Tables Vol C Tables 4.2.6.8 and 6.1.1.4'
Na Na 0.0362 0.0249 'International Tables Vol C Tables 4.2.6.8 and 6.1.1.4'
O O 0.0106 0.0060 'International Tables Vol C Tables 4.2.6.8 and 6.1.1.4'

loop_
_geom_angle_atom_site_label_1
_geom_angle_atom_site_label_2
_geom_angle_atom_site_label_3
_geom_angle
_geom_angle_site_symmetry_1
_geom_angle_site_symmetry_3
_geom_angle_publ_flag
N6 Mn1 N5 80.37(8) . . ?
N6 Mn1 N3 109.71(8) . . ?
N5 Mn1 N3 87.78(8) . . ?
N6 Mn1 N4 87.41(8) . . ?
N5 Mn1 N4 158.42(8) . . ?
N3 Mn1 N4 79.64(8) . . ?
N6 Mn1 N2 86.82(8) . . ?
N5 Mn1 N2 110.04(8) . . ?
N3 Mn1 N2 157.88(9) . . ?
N4 Mn1 N2 86.76(8) . . ?
N6 Mn1 N1 157.67(8) . . ?
N5 Mn1 N1 86.94(8) . . ?
N3 Mn1 N1 87.90(8) . . ?
N4 Mn1 N1 109.84(8) . . ?
N2 Mn1 N1 80.35(8) . . ?
O3 Na1 O4W 174.43(8) 2_766 . ?
O3 Na1 O6 80.26(6) 2_766 1_655 ?
O4W Na1 O6 99.01(7) . 1_655 ?
O3 Na1 O5W 78.70(7) 2_766 . ?
O4W Na1 O5W 98.72(7) . . ?
O6 Na1 O5W 139.97(8) 1_655 . ?
O3 Na1 O2 101.75(7) 2_766 . ?
O4W Na1 O2 83.13(7) . . ?
O6 Na1 O2 127.24(7) 1_655 . ?
O5W Na1 O2 90.36(7) . . ?
O3 Na1 N12 81.75(6) 2_766 1_655 ?
O4W Na1 N12 93.02(7) . 1_655 ?
O6 Na1 N12 61.78(6) 1_655 1_655 ?
O5W Na1 N12 81.71(7) . 1_655 ?
O2 Na1 N12 170.58(7) . 1_655 ?
O3 Na1 O1 72.84(6) 2_766 . ?
O4W Na1 O1 112.11(7) . . ?
O6 Na1 O1 68.58(6) 1_655 . ?
O5W Na1 O1 134.29(6) . . ?
O2 Na1 O1 62.25(6) . . ?
N12 Na1 O1 127.11(6) 1_655 . ?
O1 Na2 O6W 127.21(8) . . ?
O1 Na2 O4 117.20(7) . 2_766 ?
O6W Na2 O4 86.52(7) . 2_766 ?
O1 Na2 O6 79.11(6) . 1_655 ?
O6W Na2 O6 151.13(7) . 1_655 ?
O4 Na2 O6 90.99(7) 2_766 1_655 ?
O1 Na2 O5 145.95(7) . 1_655 ?
O6W Na2 O5 81.50(7) . 1_655 ?
O4 Na2 O5 77.92(6) 2_766 1_655 ?
O6 Na2 O5 69.88(6) 1_655 1_655 ?
O1 Na2 O1 79.63(6) . 2_756 ?
O6W Na2 O1 89.13(7) . 2_756 ?
O4 Na2 O1 161.31(7) 2_766 2_756 ?
O6 Na2 O1 84.10(6) 1_655 2_756 ?
O5 Na2 O1 83.46(6) 1_655 2_756 ?
O1 Na2 C6 101.36(7) . 1_655 ?
O6W Na2 C6 131.31(7) . 1_655 ?
O4 Na2 C6 72.40(7) 2_766 1_655 ?
O6 Na2 C6 24.19(6) 1_655 1_655 ?
O5 Na2 C6 51.80(6) 1_655 1_655 ?
O1 Na2 C6 97.32(6) 2_756 1_655 ?
O1 Na2 C5 129.43(7) . 1_655 ?
O6W Na2 C5 102.35(7) . 1_655 ?
O4 Na2 C5 70.10(7) 2_766 1_655 ?
O6 Na2 C5 50.33(6) 1_655 1_655 ?
O5 Na2 C5 22.91(6) 1_655 1_655 ?
O1 Na2 C5 93.18(6) 2_756 1_655 ?
C6 Na2 C5 29.42(6) 1_655 1_655 ?
O1 Na2 Na2 43.08(5) . 2_756 ?
O6W Na2 Na2 110.83(7) . 2_756 ?
O4 Na2 Na2 159.14(7) 2_766 2_756 ?
O6 Na2 Na2 79.29(5) 1_655 2_756 ?
O5 Na2 Na2 115.00(6) 1_655 2_756 ?
O1 Na2 Na2 36.55(4) 2_756 2_756 ?
C6 Na2 Na2 101.99(6) 1_655 2_756 ?
C5 Na2 Na2 115.03(6) 1_655 2_756 ?
O1 Na2 H6O 136.4 . . ?
O6W Na2 H6O 18.7 . . ?
O4 Na2 H6O 93.5 2_766 . ?
O6 Na2 H6O 133.7 1_655 . ?
O5 Na2 H6O 66.1 1_655 . ?
O1 Na2 H6O 77.3 2_756 . ?
C6 Na2 H6O 117.9 1_655 . ?
C5 Na2 H6O 88.5 1_655 . ?
Na2 Na2 H6O 106.6 2_756 . ?
C1 O1 Na2 128.84(16) . . ?
C1 O1 Na2 125.01(15) . 2_756 ?
Na2 O1 Na2 100.37(6) . 2_756 ?
C1 O1 Na1 91.83(15) . . ?
Na2 O1 Na1 96.01(6) . . ?
Na2 O1 Na1 107.56(6) 2_756 . ?
C2 O2 Na1 110.34(15) . . ?
C3 O3 Na1 154.87(17) . 2_766 ?
C4 O4 Na2 131.46(17) . 2_766 ?
C5 O5 Na2 105.64(15) . 1_455 ?
C6 O6 Na1 121.42(16) . 1_455 ?
C6 O6 Na2 102.02(14) . 1_455 ?
Na1 O6 Na2 105.23(7) 1_455 1_455 ?
H1O O1W H1P 109.4 . . ?
H2O O2W H2P 107.7 . . ?
H3O O3W H3P 109.5 . . ?
Na1 O4W H4O 125.4 . . ?
Na1 O4W H4P 122.8 . . ?
H4O O4W H4P 109.5 . . ?
Na1 O5W H5O 115.6 . . ?
Na1 O5W H5P 101.4 . . ?
H5O O5W H5P 115.7 . . ?
Na2 O6W H6O 97.4 . . ?
Na2 O6W H6P 110.6 . . ?
H6O O6W H6P 97.9 . . ?
H7O O7W H7P 109.4 . . ?
C1 N1 N7 114.95(18) . . ?
C1 N1 Mn1 114.72(16) . . ?
N7 N1 Mn1 121.24(14) . . ?
C2 N2 N8 115.38(19) . . ?
C2 N2 Mn1 115.33(16) . . ?
N8 N2 Mn1 121.76(13) . . ?
C3 N3 N9 114.3(2) . . ?
C3 N3 Mn1 116.53(16) . . ?
N9 N3 Mn1 120.13(14) . . ?
C4 N4 N10 114.25(19) . . ?
C4 N4 Mn1 117.54(16) . . ?
N10 N4 Mn1 121.21(15) . . ?
C5 N5 N11 114.7(2) . . ?
C5 N5 Mn1 116.93(16) . . ?
N11 N5 Mn1 121.23(15) . . ?
C6 N6 N12 114.2(2) . . ?
C6 N6 Mn1 116.47(16) . . ?
N12 N6 Mn1 121.76(15) . . ?
N1 N7 C7 110.40(18) . . ?
N1 N7 C11 109.28(18) . . ?
C7 N7 C11 109.71(18) . . ?
N2 N8 C12 110.03(19) . . ?
N2 N8 C8 109.42(18) . . ?
C12 N8 C8 109.74(18) . . ?
N3 N9 C9 111.09(19) . . ?
N3 N9 C7 109.37(17) . . ?
C9 N9 C7 109.77(19) . . ?
N4 N10 C8 110.91(17) . . ?
N4 N10 C10 109.49(18) . . ?
C8 N10 C10 109.51(19) . . ?
N5 N11 C11 111.33(18) . . ?
N5 N11 C9 108.89(17) . . ?
C11 N11 C9 109.26(19) . . ?
N6 N12 C10 109.94(18) . . ?
N6 N12 C12 108.86(17) . . ?
C10 N12 C12 109.82(19) . . ?
N6 N12 Na1 104.92(13) . 1_455 ?
C10 N12 Na1 115.41(13) . 1_455 ?
C12 N12 Na1 107.63(14) . 1_455 ?
O1 C1 N1 128.6(2) . . ?
O1 C1 C2 120.4(2) . . ?
N1 C1 C2 110.96(19) . . ?
O2 C2 N2 128.8(2) . . ?
O2 C2 C1 119.7(2) . . ?
N2 C2 C1 111.5(2) . . ?
O3 C3 N3 127.2(2) . . ?
O3 C3 C4 121.6(2) . . ?
N3 C3 C4 111.2(2) . . ?
O4 C4 N4 127.7(2) . . ?
O4 C4 C3 121.8(2) . . ?
N4 C4 C3 110.5(2) . . ?
O5 C5 N5 128.5(2) . . ?
O5 C5 C6 121.0(2) . . ?
N5 C5 C6 110.5(2) . . ?
O5 C5 Na2 51.45(12) . 1_455 ?
N5 C5 Na2 166.21(16) . 1_455 ?
C6 C5 Na2 71.45(12) . 1_455 ?
O6 C6 N6 128.0(2) . . ?
O6 C6 C5 120.2(2) . . ?
N6 C6 C5 111.8(2) . . ?
O6 C6 Na2 53.79(12) . 1_455 ?
N6 C6 Na2 143.49(15) . 1_455 ?
C5 C6 Na2 79.13(13) . 1_455 ?
N7 C7 N9 113.91(19) . . ?
N7 C7 H7A 108.8 . . ?
N9 C7 H7A 108.8 . . ?
N7 C7 H7B 108.8 . . ?
N9 C7 H7B 108.8 . . ?
H7A C7 H7B 107.7 . . ?
N10 C8 N8 114.0(2) . . ?
N10 C8 H8A 108.7 . . ?
N8 C8 H8A 108.7 . . ?
N10 C8 H8B 108.7 . . ?
N8 C8 H8B 108.7 . . ?
H8A C8 H8B 107.6 . . ?
N9 C9 N11 114.36(19) . . ?
N9 C9 H9A 108.7 . . ?
N11 C9 H9A 108.7 . . ?
N9 C9 H9B 108.7 . . ?
N11 C9 H9B 108.7 . . ?
H9A C9 H9B 107.6 . . ?
N12 C10 N10 114.28(18) . . ?
N12 C10 H10A 108.7 . . ?
N10 C10 H10A 108.7 . . ?
N12 C10 H10B 108.7 . . ?
N10 C10 H10B 108.7 . . ?
H10A C10 H10B 107.6 . . ?
N11 C11 N7 114.06(19) . . ?
N11 C11 H11A 108.7 . . ?
N7 C11 H11A 108.7 . . ?
N11 C11 H11B 108.7 . . ?
N7 C11 H11B 108.7 . . ?
H11A C11 H11B 107.6 . . ?
N8 C12 N12 114.35(19) . . ?
N8 C12 H12A 108.7 . . ?
N12 C12 H12A 108.7 . . ?
N8 C12 H12B 108.7 . . ?
N12 C12 H12B 108.7 . . ?
H12A C12 H12B 107.6 . . ?

loop_
_geom_bond_atom_site_label_1
_geom_bond_atom_site_label_2
_geom_bond_distance
_geom_bond_site_symmetry_2
_geom_bond_publ_flag
Mn1 N6 1.9708(19) . ?
Mn1 N5 1.971(2) . ?
Mn1 N3 1.977(2) . ?
Mn1 N4 1.978(2) . ?
Mn1 N2 1.9829(19) . ?
Mn1 N1 1.9831(19) . ?
Na1 O3 2.3327(19) 2_766 ?
Na1 O4W 2.354(2) . ?
Na1 O6 2.4091(19) 1_655 ?
Na1 O5W 2.436(2) . ?
Na1 O2 2.526(2) . ?
Na1 N12 2.837(2) 1_655 ?
Na1 O1 2.875(2) . ?
Na2 O1 2.2755(19) . ?
Na2 O6W 2.381(2) . ?
Na2 O4 2.421(2) 2_766 ?
Na2 O6 2.4348(19) 1_655 ?
Na2 O5 2.4832(18) 1_655 ?
Na2 O1 2.609(2) 2_756 ?
Na2 C6 2.952(3) 1_655 ?
Na2 C5 3.058(3) 1_655 ?
Na2 Na2 3.758(2) 2_756 ?
Na2 H6O 2.6303 . ?
O1 C1 1.240(3) . ?
O2 C2 1.243(3) . ?
O3 C3 1.231(3) . ?
O4 C4 1.235(3) . ?
O5 C5 1.236(3) . ?
O6 C6 1.237(3) . ?
O1W H1O 0.8513 . ?
O1W H1P 0.8506 . ?
O2W H2O 0.8225 . ?
O2W H2P 0.8521 . ?
O3W H3O 0.8511 . ?
O3W H3P 0.8512 . ?
O4W H4O 0.8513 . ?
O4W H4P 0.8505 . ?
O5W H5O 0.8500 . ?
O5W H5P 0.8499 . ?
O6W H6O 0.8500 . ?
O6W H6P 0.8743 . ?
O7W H7O 0.8513 . ?
O7W H7P 0.8505 . ?
N1 C1 1.343(3) . ?
N1 N7 1.421(3) . ?
N2 C2 1.333(3) . ?
N2 N8 1.426(3) . ?
N3 C3 1.349(3) . ?
N3 N9 1.422(3) . ?
N4 C4 1.345(3) . ?
N4 N10 1.423(3) . ?
N5 C5 1.348(3) . ?
N5 N11 1.425(3) . ?
N6 C6 1.338(3) . ?
N6 N12 1.434(3) . ?
N7 C7 1.460(3) . ?
N7 C11 1.484(3) . ?
N8 C12 1.465(3) . ?
N8 C8 1.474(3) . ?
N9 C9 1.464(3) . ?
N9 C7 1.493(3) . ?
N10 C8 1.469(3) . ?
N10 C10 1.478(3) . ?
N11 C11 1.465(3) . ?
N11 C9 1.475(3) . ?
N12 C10 1.468(3) . ?
N12 C12 1.481(3) . ?
C1 C2 1.508(3) . ?
C3 C4 1.522(3) . ?
C5 C6 1.529(3) . ?
C7 H7A 0.9700 . ?
C7 H7B 0.9700 . ?
C8 H8A 0.9700 . ?
C8 H8B 0.9700 . ?
C9 H9A 0.9700 . ?
C9 H9B 0.9700 . ?
C10 H10A 0.9700 . ?
C10 H10B 0.9700 . ?
C11 H11A 0.9700 . ?
C11 H11B 0.9700 . ?
C12 H12A 0.9700 . ?
C12 H12B 0.9700 . ?

loop_
_geom_hbond_atom_site_label_D
_geom_hbond_atom_site_label_H
_geom_hbond_atom_site_label_A
_geom_hbond_distance_DH
_geom_hbond_distance_HA
_geom_hbond_distance_DA
_geom_hbond_angle_DHA
_geom_hbond_site_symmetry_A
_geom_hbond_publ_flag
O1W H1O O3W 0.85 1.95 2.790(2) 170.6 . yes
O1W H1P O2 0.85 1.89 2.703(2) 159.5 2_767 yes
O1W H1P N8 0.85 2.69 3.160(3) 116.4 2_767 yes
O2W H2O O5 0.82 2.03 2.839(3) 165.9 2_656 yes
O2W H2O N11 0.82 2.67 3.140(3) 117.5 2_656 yes
O2W H2P O1W 0.85 2.00 2.839(3) 167.8 2_767 yes
O3W H3O O4 0.85 2.37 3.019(2) 132.9 . yes
O3W H3O N10 0.85 2.08 2.865(3) 152.2 . yes
O3W H3P O6W 0.85 1.93 2.772(3) 168.5 2_766 yes
O4W H4O O7W 0.85 1.82 2.660(2) 169.0 1_655 yes
O4W H4P O3W 0.85 1.97 2.795(3) 164.2 2_767 yes
O5W H5O O1W 0.85 2.14 2.875(3) 143.9 . yes
O5W H5P N9 0.85 2.29 2.967(3) 137.3 2_766 yes
O6W H6P O4W 0.87 1.96 2.789(3) 157.0 2_756 yes
O7W H7O O2W 0.85 1.93 2.777(3) 172.2 . yes
O7W H7P O2W 0.85 1.95 2.785(3) 168.7 2_657 yes
C8 H8A O5W 0.97 2.54 3.352(3) 140.7 2_767 yes
C11 H11B O6 0.97 2.28 3.198(3) 158.5 2_656 yes

loop_
_geom_torsion_atom_site_label_1
_geom_torsion_atom_site_label_2
_geom_torsion_atom_site_label_3
_geom_torsion_atom_site_label_4
_geom_torsion
_geom_torsion_site_symmetry_1
_geom_torsion_site_symmetry_2
_geom_torsion_site_symmetry_3
_geom_torsion_site_symmetry_4
_geom_torsion_publ_flag
C1 N1 N7 C7 -155.9(2) . . . . ?
Mn1 N1 N7 C7 58.8(2) . . . . ?
C1 N1 N7 C11 83.4(2) . . . . ?
Mn1 N1 N7 C11 -61.9(2) . . . . ?
C2 N2 N8 C12 -152.1(2) . . . . ?
Mn1 N2 N8 C12 59.6(2) . . . . ?
C2 N2 N8 C8 87.2(2) . . . . ?
Mn1 N2 N8 C8 -61.0(2) . . . . ?
C3 N3 N9 C9 -154.50(19) . . . . ?
Mn1 N3 N9 C9 59.5(2) . . . . ?
C3 N3 N9 C7 84.2(2) . . . . ?
Mn1 N3 N9 C7 -61.8(2) . . . . ?
C4 N4 N10 C8 -150.0(2) . . . . ?
Mn1 N4 N10 C8 60.0(2) . . . . ?
C4 N4 N10 C10 89.0(2) . . . . ?
Mn1 N4 N10 C10 -60.9(2) . . . . ?
C5 N5 N11 C11 -151.1(2) . . . . ?
Mn1 N5 N11 C11 59.4(2) . . . . ?
C5 N5 N11 C9 88.3(2) . . . . ?
Mn1 N5 N11 C9 -61.1(2) . . . . ?
C6 N6 N12 C10 -152.40(19) . . . . ?
Mn1 N6 N12 C10 59.0(2) . . . . ?
C6 N6 N12 C12 87.3(2) . . . . ?
Mn1 N6 N12 C12 -61.3(2) . . . . ?
C6 N6 N12 Na1 -27.72(19) . . . 1_455 ?
Mn1 N6 N12 Na1 -176.27(10) . . . 1_455 ?
Na2 O1 C1 N1 24.6(4) . . . . ?
Na2 O1 C1 N1 -123.2(2) 2_756 . . . ?
Na1 O1 C1 N1 123.8(3) . . . . ?
Na2 O1 C1 C2 -154.72(17) . . . . ?
Na2 O1 C1 C2 57.5(3) 2_756 . . . ?
Na1 O1 C1 C2 -55.5(2) . . . . ?
N7 N1 C1 O1 8.5(4) . . . . ?
Mn1 N1 C1 O1 156.0(2) . . . . ?
N7 N1 C1 C2 -172.2(2) . . . . ?
Mn1 N1 C1 C2 -24.6(3) . . . . ?
Na1 O2 C2 N2 -152.4(2) . . . . ?
Na1 O2 C2 C1 27.0(3) . . . . ?
N8 N2 C2 O2 7.8(4) . . . . ?
Mn1 N2 C2 O2 158.2(2) . . . . ?
N8 N2 C2 C1 -171.64(19) . . . . ?
Mn1 N2 C2 C1 -21.3(3) . . . . ?
O1 C1 C2 O2 29.8(4) . . . . ?
N1 C1 C2 O2 -149.7(2) . . . . ?
O1 C1 C2 N2 -150.7(2) . . . . ?
N1 C1 C2 N2 29.9(3) . . . . ?
Na1 O3 C3 N3 73.8(5) 2_766 . . . ?
Na1 O3 C3 C4 -106.6(4) 2_766 . . . ?
N9 N3 C3 O3 12.0(3) . . . . ?
Mn1 N3 C3 O3 159.3(2) . . . . ?
N9 N3 C3 C4 -167.60(17) . . . . ?
Mn1 N3 C3 C4 -20.3(2) . . . . ?
Na2 O4 C4 N4 144.8(2) 2_766 . . . ?
Na2 O4 C4 C3 -34.7(3) 2_766 . . . ?
N10 N4 C4 O4 12.7(4) . . . . ?
Mn1 N4 C4 O4 163.8(2) . . . . ?
N10 N4 C4 C3 -167.81(19) . . . . ?
Mn1 N4 C4 C3 -16.7(2) . . . . ?
O3 C3 C4 O4 23.3(4) . . . . ?
N3 C3 C4 O4 -157.0(2) . . . . ?
O3 C3 C4 N4 -156.2(2) . . . . ?
N3 C3 C4 N4 23.4(3) . . . . ?
Na2 O5 C5 N5 -162.3(2) 1_455 . . . ?
Na2 O5 C5 C6 17.5(2) 1_455 . . . ?
N11 N5 C5 O5 12.5(3) . . . . ?
Mn1 N5 C5 O5 163.3(2) . . . . ?
N11 N5 C5 C6 -167.42(18) . . . . ?
Mn1 N5 C5 C6 -16.6(2) . . . . ?
N11 N5 C5 Na2 -71.8(8) . . . 1_455 ?
Mn1 N5 C5 Na2 79.0(8) . . . 1_455 ?
Na1 O6 C6 N6 17.4(3) 1_455 . . . ?
Na2 O6 C6 N6 133.8(2) 1_455 . . . ?
Na1 O6 C6 C5 -162.25(15) 1_455 . . . ?
Na2 O6 C6 C5 -45.8(2) 1_455 . . . ?
Na1 O6 C6 Na2 -116.41(14) 1_455 . . 1_455 ?
N12 N6 C6 O6 12.3(3) . . . . ?
Mn1 N6 C6 O6 162.57(18) . . . . ?
N12 N6 C6 C5 -168.05(17) . . . . ?
Mn1 N6 C6 C5 -17.8(2) . . . . ?
N12 N6 C6 Na2 90.5(3) . . . 1_455 ?
Mn1 N6 C6 Na2 -119.3(2) . . . 1_455 ?
O5 C5 C6 O6 21.7(3) . . . . ?
N5 C5 C6 O6 -158.4(2) . . . . ?
Na2 C5 C6 O6 36.12(17) 1_455 . . . ?
O5 C5 C6 N6 -158.0(2) . . . . ?
N5 C5 C6 N6 21.9(3) . . . . ?
Na2 C5 C6 N6 -143.58(18) 1_455 . . . ?
O5 C5 C6 Na2 -14.4(2) . . . 1_455 ?
N5 C5 C6 Na2 165.51(17) . . . 1_455 ?
N1 N7 C7 N9 -67.5(2) . . . . ?
C11 N7 C7 N9 53.0(3) . . . . ?
N3 N9 C7 N7 69.3(3) . . . . ?
C9 N9 C7 N7 -52.8(3) . . . . ?
N4 N10 C8 N8 -66.9(3) . . . . ?
C10 N10 C8 N8 54.0(3) . . . . ?
N2 N8 C8 N10 66.8(2) . . . . ?
C12 N8 C8 N10 -54.1(3) . . . . ?
N3 N9 C9 N11 -67.8(2) . . . . ?
C7 N9 C9 N11 53.3(3) . . . . ?
N5 N11 C9 N9 67.5(2) . . . . ?
C11 N11 C9 N9 -54.2(3) . . . . ?
N6 N12 C10 N10 -67.1(2) . . . . ?
C12 N12 C10 N10 52.7(3) . . . . ?
Na1 N12 C10 N10 174.56(14) 1_455 . . . ?
N4 N10 C10 N12 68.2(2) . . . . ?
C8 N10 C10 N12 -53.6(3) . . . . ?
N5 N11 C11 N7 -66.0(3) . . . . ?
C9 N11 C11 N7 54.3(3) . . . . ?
N1 N7 C11 N11 66.7(2) . . . . ?
C7 N7 C11 N11 -54.4(3) . . . . ?
N2 N8 C12 N12 -67.3(2) . . . . ?
C8 N8 C12 N12 53.1(3) . . . . ?
N6 N12 C12 N8 67.8(3) . . . . ?
C10 N12 C12 N8 -52.6(3) . . . . ?
Na1 N12 C12 N8 -179.03(16) 1_455 . . . ?
